data_2012815
loop_
_publ_author_name
'Tamazyan, Rafael'
'Karapetyan, Harutyun'
'Martirisyan, Ashot'
'Hovhannesyan, Vahagn'
'Gasparyan, Sahak'

_publ_section_title
;
 1-Substituted derivatives of 2-phenylpyrrolidine-2-carboxamide
;
_journal_issue 7
_journal_name_full 'Acta Crystallographica Section C'
_journal_page_first o386
_journal_page_last o388
_journal_paper_doi 10.1107/S0108270102008636
_journal_volume 58
_journal_year 2002
_chemical_formula_iupac 'C16 H16 N2 O3'
_chemical_formula_moiety 'C16 H16 N2 O3'
_chemical_formula_sum 'C16 H16 N2 O3'
_chemical_formula_weight 284.31
_chemical_name_systematic
;
1-(2-furoyl)-2-phenylpyrrolidine-2-carboxamide
;
_space_group_IT_number 14
_symmetry_cell_setting monoclinic
_symmetry_space_group_name_Hall '-P 2ybc'
_symmetry_space_group_name_H-M 'P 1 21/c 1'
_atom_sites_solution_hydrogens geom
_atom_sites_solution_primary direct
_atom_sites_solution_secondary difmap
_cell_angle_alpha 90
_cell_angle_beta 91.98(3)
_cell_angle_gamma 90
_cell_formula_units_Z 4
_cell_length_a 12.665(3)
_cell_length_b 12.214(2)
_cell_length_c 9.3453(19)
_cell_measurement_reflns_used 22
_cell_measurement_temperature 293(2)
_cell_measurement_theta_max 23.2
_cell_measurement_theta_min 17.7
_cell_volume 1444.8(5)
_computing_cell_refinement 'SETANG in CAD-4 Software'
_computing_data_collection 'CAD-4 Software (Enraf-Nonius, 1988)'
_computing_data_reduction 'local program'
_computing_molecular_graphics 'ORTEPII (Johnson, 1976)'
_computing_publication_material SHELXL97
_computing_structure_refinement 'SHELXL97 (Sheldrick, 1997)'
_computing_structure_solution 'SHELXS97 (Sheldrick, 1997)'
_diffrn_ambient_temperature 293(2)
_diffrn_measured_fraction_theta_full 1.0
_diffrn_measured_fraction_theta_max 1.0
_diffrn_measurement_device_type 'Enraf-Nonius CAD-4'
_diffrn_measurement_method \w/2\q
_diffrn_radiation_monochromator graphite
_diffrn_radiation_source 'fine-focus sealed tube'
_diffrn_radiation_type MoK\a
_diffrn_radiation_wavelength 0.71073
_diffrn_reflns_av_R_equivalents 0.012
_diffrn_reflns_av_sigmaI/netI 0.014
_diffrn_reflns_limit_h_max 15
_diffrn_reflns_limit_h_min 0
_diffrn_reflns_limit_k_max 0
_diffrn_reflns_limit_k_min -14
_diffrn_reflns_limit_l_max 11
_diffrn_reflns_limit_l_min -11
_diffrn_reflns_number 2652
_diffrn_reflns_theta_full 25.0
_diffrn_reflns_theta_max 25.0
_diffrn_reflns_theta_min 1.61
_diffrn_standards_decay_% 'variation +-1.0'
_diffrn_standards_interval_time 60
_diffrn_standards_number 3
_exptl_absorpt_coefficient_mu 0.092
_exptl_absorpt_correction_type none
_exptl_crystal_colour colourless
_exptl_crystal_density_diffrn 1.307
_exptl_crystal_density_meas ?
_exptl_crystal_density_method 'not measured'
_exptl_crystal_description prism
_exptl_crystal_F_000 600
_exptl_crystal_size_max 0.26
_exptl_crystal_size_mid 0.16
_exptl_crystal_size_min 0.14
_refine_diff_density_max 0.20
_refine_diff_density_min -0.19
_refine_ls_extinction_coef 0.081(6)
_refine_ls_extinction_expression Fc^*^=kFc[1+0.001xFc^2^\l^3^/sin(2\q)]^-1/4^
_refine_ls_extinction_method 'SHELXL97 (Sheldrick, 1997)'
_refine_ls_goodness_of_fit_all 1.005
_refine_ls_goodness_of_fit_ref 1.005
_refine_ls_hydrogen_treatment constr
_refine_ls_matrix_type full
_refine_ls_number_constraints 0
_refine_ls_number_parameters 191
_refine_ls_number_reflns 2533
_refine_ls_number_restraints 0
_refine_ls_restrained_S_all 1.005
_refine_ls_restrained_S_obs 1.005
_refine_ls_R_factor_all 0.046
_refine_ls_R_factor_gt 0.037
_refine_ls_shift/su_max <0.001
_refine_ls_shift/su_mean 0.000
_refine_ls_structure_factor_coef Fsqd
_refine_ls_weighting_details 'calc w = 1/[\s^2^(Fo^2^)+(0.0453P)^2^+0.4186P] where P=(Fo^2^+2Fc^2^)/3'
_refine_ls_weighting_scheme calc
_refine_ls_wR_factor_all 0.117
_refine_ls_wR_factor_ref 0.125
_reflns_number_gt 2185
_reflns_number_total 2533
_reflns_threshold_expression I>2\s(I)
_cod_data_source_file gg1113.cif
_cod_data_source_block III
_cod_depositor_comments
;
The following automatic conversions were performed:
'_symmetry_cell_setting' value 'Monoclinic' changed to 'monoclinic'
according to '/home/saulius/struct/CIF-dictionaries/cif_core.dic'
dictionary named 'cif_core.dic' version 2.4.1 from 2010-06-29.

Automatic conversion script
Id: cif_fix_enum 1527 2010-12-29 10:47:43Z saulius 

The following automatic conversions were performed:

'_symmetry_cell_setting' value 'Monoclinic' changed to 'monoclinic'
according to /home/saulius/struct/CIF-dictionaries/cif_core.dic
dictionary named 'cif_core.dic' version 2.4.1 from 2010-06-29.

Automatic conversion script
Id: cif_fix_values 1715 2011-07-08 13:25:40Z adriana 

The following automatic conversions were performed:

'_exptl_crystal_density_meas' value 'not measured' was changed to '?'
- the value is perceived as not measured.

Automatic conversion script
Id: cif_fix_values 3008 2015-01-20 13:52:24Z robertas 
;
_cod_original_sg_symbol_H-M 'P 21/c'
_cod_database_code 2012815
_cod_database_fobs_code 2012815

loop_
_symmetry_equiv_pos_as_xyz
'x, y, z'
'-x, y+1/2, -z+1/2'
'-x, -y, -z'
'x, -y-1/2, z-1/2'

loop_
_atom_site_label
_atom_site_fract_x
_atom_site_fract_y
_atom_site_fract_z
_atom_site_U_iso_or_equiv
_atom_site_adp_type
_atom_site_calc_flag
_atom_site_refinement_flags
_atom_site_occupancy
_atom_site_disorder_assembly
_atom_site_disorder_group
_atom_site_type_symbol
C1 0.35795(10) 0.92974(11) 0.66983(14) 0.0370(3) Uani d . 1 . . C
N2 0.28449(9) 0.83592(9) 0.69242(12) 0.0393(3) Uani d . 1 . . N
C3 0.32912(13) 0.73216(12) 0.63835(19) 0.0528(4) Uani d . 1 . . C
H3A 0.2941 0.7103 0.5489 0.063 Uiso calc R 1 . . H
H3B 0.3227 0.6737 0.7077 0.063 Uiso calc R 1 . . H
C4 0.44323(13) 0.76008(13) 0.6168(2) 0.0579(5) Uani d . 1 . . C
H4A 0.4730 0.7142 0.5437 0.070 Uiso calc R 1 . . H
H4B 0.4850 0.7522 0.7051 0.070 Uiso calc R 1 . . H
C5 0.43776(12) 0.87852(13) 0.56942(16) 0.0469(4) Uani d . 1 . . C
H5A 0.4133 0.8843 0.4702 0.056 Uiso calc R 1 . . H
H5B 0.5063 0.9136 0.5806 0.056 Uiso calc R 1 . . H
C6 0.18955(11) 0.84671(11) 0.75226(15) 0.0407(3) Uani d . 1 . . C
O7 0.16134(8) 0.93179(8) 0.81089(11) 0.0483(3) Uani d . 1 . . O
C8 0.11512(12) 0.75375(12) 0.75045(16) 0.0467(4) Uani d . 1 . . C
O9 0.12379(11) 0.66701(11) 0.65957(15) 0.0722(4) Uani d . 1 . . O
C10 0.03949(17) 0.60068(17) 0.6846(3) 0.0778(6) Uani d . 1 . . C
H10A 0.0256 0.5351 0.6369 0.093 Uiso calc R 1 . . H
C11 -0.01849(16) 0.64090(19) 0.7833(3) 0.0774(6) Uani d . 1 . . C
H11A -0.0798 0.6103 0.8181 0.093 Uiso calc R 1 . . H
C12 0.02967(14) 0.74068(17) 0.8279(2) 0.0677(5) Uani d . 1 . . C
H12A 0.0061 0.7880 0.8979 0.081 Uiso calc R 1 . . H
C13 0.41766(11) 0.96223(11) 0.81232(14) 0.0400(3) Uani d . 1 . . C
N14 0.35976(10) 0.98565(11) 0.92272(12) 0.0461(3) Uani d . 1 . . N
H14A 0.3897 1.0049 1.0028 0.055 Uiso calc R 1 . . H
H14B 0.2920 0.9817 0.9147 0.055 Uiso calc R 1 . . H
O15 0.51443(8) 0.96638(12) 0.81726(12) 0.0629(4) Uani d . 1 . . O
C16 0.30340(11) 1.02866(11) 0.59953(14) 0.0392(3) Uani d . 1 . . C
C17 0.23334(15) 1.01476(15) 0.48449(17) 0.0613(5) Uani d . 1 . . C
H17A 0.2134 0.9445 0.4561 0.074 Uiso calc R 1 . . H
C18 0.19252(18) 1.10448(19) 0.4111(2) 0.0811(6) Uani d . 1 . . C
H18A 0.1454 1.0940 0.3338 0.097 Uiso calc R 1 . . H
C19 0.22095(17) 1.20915(17) 0.4512(2) 0.0752(6) Uani d . 1 . . C
H19A 0.1934 1.2693 0.4016 0.090 Uiso calc R 1 . . H
C20 0.28994(15) 1.22343(14) 0.5646(2) 0.0632(5) Uani d . 1 . . C
H20A 0.3101 1.2938 0.5921 0.076 Uiso calc R 1 . . H
C21 0.33032(12) 1.13408(12) 0.63933(17) 0.0484(4) Uani d . 1 . . C
H21A 0.3764 1.1453 0.7176 0.058 Uiso calc R 1 . . H

loop_
_atom_site_aniso_label
_atom_site_aniso_U_11
_atom_site_aniso_U_22
_atom_site_aniso_U_33
_atom_site_aniso_U_12
_atom_site_aniso_U_13
_atom_site_aniso_U_23
C1 0.0385(7) 0.0333(7) 0.0393(7) -0.0012(5) 0.0003(5) -0.0004(5)
N2 0.0412(6) 0.0305(6) 0.0461(6) -0.0016(5) -0.0001(5) -0.0024(5)
C3 0.0564(9) 0.0337(8) 0.0683(10) 0.0034(7) 0.0030(8) -0.0083(7)
C4 0.0532(9) 0.0448(9) 0.0761(11) 0.0104(7) 0.0060(8) -0.0100(8)
C5 0.0463(8) 0.0472(9) 0.0476(8) 0.0014(7) 0.0049(6) -0.0055(6)
C6 0.0409(7) 0.0382(7) 0.0425(7) -0.0006(6) -0.0049(6) 0.0031(6)
O7 0.0438(6) 0.0414(6) 0.0598(6) 0.0023(4) 0.0042(5) -0.0046(5)
C8 0.0457(8) 0.0428(8) 0.0510(8) -0.0058(6) -0.0079(7) 0.0024(6)
O9 0.0738(8) 0.0615(8) 0.0810(9) -0.0211(7) -0.0014(7) -0.0176(7)
C10 0.0730(13) 0.0552(11) 0.1033(16) -0.0256(10) -0.0251(12) -0.0007(11)
C11 0.0582(11) 0.0750(14) 0.0984(16) -0.0272(10) -0.0058(11) 0.0167(12)
C12 0.0527(10) 0.0725(12) 0.0783(12) -0.0119(9) 0.0088(9) -0.0042(10)
C13 0.0426(8) 0.0343(7) 0.0428(7) -0.0010(6) -0.0041(6) 0.0010(6)
N14 0.0463(7) 0.0509(8) 0.0407(6) -0.0036(6) -0.0043(5) -0.0051(5)
O15 0.0413(6) 0.0906(9) 0.0564(7) -0.0028(6) -0.0056(5) -0.0134(6)
C16 0.0411(7) 0.0372(8) 0.0395(7) 0.0007(6) 0.0028(6) 0.0029(6)
C17 0.0772(12) 0.0539(10) 0.0514(9) 0.0010(8) -0.0178(8) 0.0005(7)
C18 0.0972(16) 0.0805(15) 0.0634(11) 0.0144(12) -0.0279(11) 0.0126(10)
C19 0.0894(14) 0.0636(13) 0.0724(12) 0.0182(11) 0.0002(11) 0.0282(10)
C20 0.0715(11) 0.0400(9) 0.0785(12) 0.0008(8) 0.0086(9) 0.0151(8)
C21 0.0513(8) 0.0378(8) 0.0561(9) -0.0030(6) -0.0004(7) 0.0043(6)

loop_
_atom_type_symbol
_atom_type_description
_atom_type_scat_dispersion_real
_atom_type_scat_dispersion_imag
_atom_type_scat_source
C C 0.0033 0.0016 'International Tables Vol C Tables 4.2.6.8 and 6.1.1.4'
H H 0.0000 0.0000 'International Tables Vol C Tables 4.2.6.8 and 6.1.1.4'
N N 0.0061 0.0033 'International Tables Vol C Tables 4.2.6.8 and 6.1.1.4'
O O 0.0106 0.0060 'International Tables Vol C Tables 4.2.6.8 and 6.1.1.4'

loop_
_geom_angle_atom_site_label_1
_geom_angle_atom_site_label_2
_geom_angle_atom_site_label_3
_geom_angle
_geom_angle_publ_flag
N2 C1 C16 113.09(11) n
N2 C1 C5 101.53(11) n
C16 C1 C5 110.89(11) n
N2 C1 C13 111.10(10) n
C16 C1 C13 111.36(11) n
C5 C1 C13 108.38(11) n
C6 N2 C3 125.44(12) n
C6 N2 C1 123.44(11) n
C3 N2 C1 111.12(11) n
N2 C3 C4 103.35(12) n
N2 C3 H3A 111.1 n
C4 C3 H3A 111.1 n
N2 C3 H3B 111.1 n
C4 C3 H3B 111.1 n
H3A C3 H3B 109.1 n
C3 C4 C5 102.78(13) n
C3 C4 H4A 111.2 n
C5 C4 H4A 111.2 n
C3 C4 H4B 111.2 n
C5 C4 H4B 111.2 n
H4A C4 H4B 109.1 n
C4 C5 C1 103.60(12) n
C4 C5 H5A 111.0 n
C1 C5 H5A 111.0 n
C4 C5 H5B 111.0 n
C1 C5 H5B 111.0 n
H5A C5 H5B 109.0 n
O7 C6 N2 122.82(13) n
O7 C6 C8 117.30(13) n
N2 C6 C8 119.87(13) n
C12 C8 O9 109.24(15) n
C12 C8 C6 128.08(15) n
O9 C8 C6 122.64(14) n
C8 O9 C10 105.89(16) n
C11 C10 O9 111.23(18) n
C11 C10 H10A 124.4 n
O9 C10 H10A 124.4 n
C10 C11 C12 106.65(18) n
C10 C11 H11A 126.7 n
C12 C11 H11A 126.7 n
C8 C12 C11 106.99(18) n
C8 C12 H12A 126.5 n
C11 C12 H12A 126.5 n
O15 C13 N14 122.97(13) n
O15 C13 C1 119.82(13) n
N14 C13 C1 117.21(12) n
C13 N14 H14A 120.0 n
C13 N14 H14B 120.0 n
H14A N14 H14B 120.0 n
C21 C16 C17 118.09(14) n
C21 C16 C1 121.19(13) n
C17 C16 C1 120.41(13) n
C16 C17 C18 120.52(17) n
C16 C17 H17A 119.7 n
C18 C17 H17A 119.7 n
C19 C18 C17 120.70(18) n
C19 C18 H18A 119.7 n
C17 C18 H18A 119.7 n
C20 C19 C18 119.07(17) n
C20 C19 H19A 120.5 n
C18 C19 H19A 120.5 n
C19 C20 C21 120.52(17) n
C19 C20 H20A 119.7 n
C21 C20 H20A 119.7 n
C16 C21 C20 121.08(16) n
C16 C21 H21A 119.5 n
C20 C21 H21A 119.5 n

loop_
_geom_bond_atom_site_label_1
_geom_bond_atom_site_label_2
_geom_bond_site_symmetry_2
_geom_bond_distance
_geom_bond_publ_flag
C1 N2 . 1.4956(18) n
C1 C16 . 1.5288(19) n
C1 C5 . 1.5359(19) n
C1 C13 . 1.5599(19) n
N2 C6 . 1.3498(19) n
N2 C3 . 1.4834(18) n
C3 C4 . 1.505(2) n
C3 H3A . 0.9700 n
C3 H3B . 0.9700 n
C4 C5 . 1.514(2) n
C4 H4A . 0.9700 n
C4 H4B . 0.9700 n
C5 H5A . 0.9700 n
C5 H5B . 0.9700 n
C6 O7 . 1.2335(18) n
C6 C8 . 1.475(2) n
C8 C12 . 1.332(2) n
C8 O9 . 1.365(2) n
O9 C10 . 1.367(2) n
C10 C11 . 1.296(3) n
C10 H10A . 0.9300 n
C11 C12 . 1.419(3) n
C11 H11A . 0.9300 n
C12 H12A . 0.9300 n
C13 O15 . 1.2260(18) n
C13 N14 . 1.3175(19) n
N14 H14A . 0.8600 n
N14 H14B . 0.8600 n
C16 C21 . 1.380(2) n
C16 C17 . 1.381(2) n
C17 C18 . 1.384(3) n
C17 H17A . 0.9300 n
C18 C19 . 1.377(3) n
C18 H18A . 0.9300 n
C19 C20 . 1.361(3) n
C19 H19A . 0.9300 n
C20 C21 . 1.384(2) n
C20 H20A . 0.9300 n
C21 H21A . 0.9300 n

loop_
_geom_hbond_atom_site_label_D
_geom_hbond_atom_site_label_H
_geom_hbond_atom_site_label_A
_geom_hbond_site_symmetry_D
_geom_hbond_site_symmetry_H
_geom_hbond_site_symmetry_A
_geom_hbond_distance_DH
_geom_hbond_distance_HA
_geom_hbond_distance_DA
_geom_hbond_angle_DHA
_geom_hbond_publ_flag
N14 H14A O15 1_555 1_555 3_677 0.86 2.070 2.919(2) 169 yes
N14 H14B O7 1_555 1_555 1_555 0.86 1.985 2.768(2) 151 yes

loop_
_geom_torsion_atom_site_label_1
_geom_torsion_atom_site_label_2
_geom_torsion_atom_site_label_3
_geom_torsion_atom_site_label_4
_geom_torsion
_geom_torsion_publ_flag
C16 C1 N2 C6 -48.28(16) n
C5 C1 N2 C6 -167.13(12) n
C13 C1 N2 C6 77.81(15) n
C16 C1 N2 C3 130.68(13) n
C5 C1 N2 C3 11.83(14) n
C13 C1 N2 C3 -103.23(13) n
C6 N2 C3 C4 -167.03(14) n
C1 N2 C3 C4 14.03(17) n
N2 C3 C4 C5 -34.48(17) n
C3 C4 C5 C1 42.69(16) n
N2 C1 C5 C4 -33.07(14) n
C16 C1 C5 C4 -153.48(12) n
C13 C1 C5 C4 84.00(14) n
C3 N2 C6 O7 171.10(14) n
C1 N2 C6 O7 -10.1(2) n
C3 N2 C6 C8 -8.2(2) n
C1 N2 C6 C8 170.57(12) n
O7 C6 C8 C12 -14.8(2) n
N2 C6 C8 C12 164.61(16) n
O7 C6 C8 O9 162.59(14) n
N2 C6 C8 O9 -18.0(2) n
C12 C8 O9 C10 0.30(19) n
C6 C8 O9 C10 -177.49(15) n
C8 O9 C10 C11 -0.2(2) n
O9 C10 C11 C12 0.0(3) n
O9 C8 C12 C11 -0.3(2) n
C6 C8 C12 C11 177.31(16) n
C10 C11 C12 C8 0.2(2) n
N2 C1 C13 O15 125.78(14) n
C16 C1 C13 O15 -107.19(15) n
C5 C1 C13 O15 15.05(18) n
N2 C1 C13 N14 -55.12(16) n
C16 C1 C13 N14 71.92(16) n
C5 C1 C13 N14 -165.85(12) n
N2 C1 C16 C21 142.35(13) n
C5 C1 C16 C21 -104.37(15) n
C13 C1 C16 C21 16.40(18) n
N2 C1 C16 C17 -44.18(18) n
C5 C1 C16 C17 69.10(18) n
C13 C1 C16 C17 -170.12(13) n
C21 C16 C17 C18 0.6(3) n
C1 C16 C17 C18 -173.06(17) n
C16 C17 C18 C19 0.0(3) n
C17 C18 C19 C20 -0.1(3) n
C18 C19 C20 C21 -0.5(3) n
C17 C16 C21 C20 -1.2(2) n
C1 C16 C21 C20 172.43(14) n
C19 C20 C21 C16 1.2(3) n

loop_
_cod_related_entry_id
_cod_related_entry_database
_cod_related_entry_code
1 ChemSpider 3293856
